data_4087427
loop_
_publ_author_name
'Fern\'andez-Cestau, Julio'
'Gim\'enez, Nora'
'Lalinde, Elena'
'Monta\~no, Patricia'
'Moreno, M. Teresa'
'S\'anchez, Sergio'

_publ_section_title
;
 Synthesis, Characterization, and Properties of Doubly Alkynyl Bridging
 Dinuclear Cyclometalated Iridium(III) Complexes
;
_journal_issue 9
_journal_name_full Organometallics
_journal_page_first 1766
_journal_paper_doi 10.1021/acs.organomet.5b00111
_journal_volume 34
_journal_year 2015
_chemical_formula_moiety 'C60 H62 Ir2 N4 O2 Si2'
_chemical_formula_sum 'C60 H62 Ir2 N4 O2 Si2'
_chemical_formula_weight 1311.71
_space_group_IT_number 2
_space_group_name_Hall '-P 1'
_space_group_name_H-M_alt 'P -1'
_symmetry_cell_setting triclinic
_symmetry_Int_Tables_number 2
_symmetry_space_group_name_Hall '-P 1'
_symmetry_space_group_name_H-M 'P -1'
_atom_sites_solution_hydrogens geom
_audit_conform_dict_location ftp://ftp.iucr.org/pub/cif_core.dic
_audit_conform_dict_name cif_core.dic
_audit_conform_dict_version 2.4.3
_audit_creation_date 2015-01-28T15:06:53-00:00
_audit_creation_method 'WinGX routine CIF_UPDATE'
_cell_angle_alpha 71.462(3)
_cell_angle_beta 77.313(4)
_cell_angle_gamma 71.342(4)
_cell_formula_units_Z 1
_cell_length_a 10.3227(4)
_cell_length_b 11.3061(8)
_cell_length_c 12.6139(9)
_cell_measurement_reflns_used 3089
_cell_measurement_temperature 173.0(10)
_cell_measurement_theta_max 0
_cell_measurement_theta_min 0
_cell_measurement_wavelength 0.71073
_cell_volume 1310.98(15)
_computing_cell_refinement 'HKL Scalepack (Otwinowski & Minor 1997)'
_computing_data_collection 'Collect (Bruker AXS BV, 1997-2004)'
_computing_data_reduction 'HKL Denzo and Scalepack (Otwinowski & Minor 1997)'
_computing_molecular_graphics 'Ortep for Windows (Farrugia, 2012)'
_computing_publication_material 'WinGX publication routines (Farrugia, 2012)'
_computing_structure_refinement 'SHELXL-2014/7 (Sheldrick, 2014)'
_diffrn_ambient_temperature 173.0(10)
_diffrn_detector 'CCD plate'
_diffrn_detector_area_resol_mean 9
_diffrn_measured_fraction_theta_full 0.997
_diffrn_measured_fraction_theta_max 0.997
_diffrn_measurement_device '95mm CCD camera on \k-goniostat'
_diffrn_measurement_device_type KappaCCD
_diffrn_measurement_method 'CCD rotation images, thick slices'
_diffrn_orient_matrix_UB_11 0.014302
_diffrn_orient_matrix_UB_12 -0.052665
_diffrn_orient_matrix_UB_13 0.07898
_diffrn_orient_matrix_UB_21 -0.096916
_diffrn_orient_matrix_UB_22 -0.006867
_diffrn_orient_matrix_UB_23 0.014929
_diffrn_orient_matrix_UB_31 0.032259
_diffrn_orient_matrix_UB_32 -0.081046
_diffrn_orient_matrix_UB_33 -0.025566
_diffrn_radiation_monochromator 'horizonally mounted graphite crystal'
_diffrn_radiation_probe x-ray
_diffrn_radiation_type MoK\a
_diffrn_radiation_wavelength 0.71073
_diffrn_reflns_av_R_equivalents 0.0709
_diffrn_reflns_av_unetI/netI 0.0647
_diffrn_reflns_Laue_measured_fraction_full 0.997
_diffrn_reflns_Laue_measured_fraction_max 0.997
_diffrn_reflns_limit_h_max 12
_diffrn_reflns_limit_h_min -12
_diffrn_reflns_limit_k_max 13
_diffrn_reflns_limit_k_min -13
_diffrn_reflns_limit_l_max 15
_diffrn_reflns_limit_l_min -15
_diffrn_reflns_number 18117
_diffrn_reflns_point_group_measured_fraction_full 0.997
_diffrn_reflns_point_group_measured_fraction_max 0.997
_diffrn_reflns_theta_full 25.025
_diffrn_reflns_theta_max 25.025
_diffrn_reflns_theta_min 2.883
_diffrn_source 'Enraf Nonius FR590'
_diffrn_standards_number 0
_exptl_absorpt_coefficient_mu 5.163
_exptl_absorpt_correction_T_max 0.6023
_exptl_absorpt_correction_T_min 0.5222
_exptl_absorpt_correction_type multi-scan
_exptl_absorpt_process_details '[c.f. r.h. blessing, acta cryst. (1995), a51, 33-38]'
_exptl_crystal_colour 'light yellow'
_exptl_crystal_density_diffrn 1.661
_exptl_crystal_density_method 'not measured'
_exptl_crystal_description block
_exptl_crystal_F_000 648
_exptl_crystal_size_max 0.1
_exptl_crystal_size_mid 0.05
_exptl_crystal_size_min 0.05
_refine_diff_density_max 1.15
_refine_diff_density_min -1.033
_refine_diff_density_rms 0.143
_refine_ls_extinction_method none
_refine_ls_goodness_of_fit_ref 1.006
_refine_ls_hydrogen_treatment constr
_refine_ls_matrix_type full
_refine_ls_number_constraints 0
_refine_ls_number_parameters 316
_refine_ls_number_reflns 4615
_refine_ls_number_restraints 0
_refine_ls_restrained_S_all 1.006
_refine_ls_R_factor_all 0.0475
_refine_ls_R_factor_gt 0.0336
_refine_ls_shift/su_max 0.001
_refine_ls_shift/su_mean 0
_refine_ls_structure_factor_coef Fsqd
_refine_ls_weighting_details 'w=1/[\s^2^(Fo^2^)+(0.0332P)^2^] where P=(Fo^2^+2Fc^2^)/3'
_refine_ls_weighting_scheme calc
_refine_ls_wR_factor_gt 0.0672
_refine_ls_wR_factor_ref 0.0714
_reflns_Friedel_coverage 0
_reflns_number_gt 3909
_reflns_number_total 4615
_reflns_threshold_expression 'I > 2\s(I)'
_cod_data_source_file om5b00111_si_002.cif
_cod_data_source_block 4.2(CH3)2CO
_cod_database_code 4087427

loop_
_symmetry_equiv_pos_as_xyz
'x, y, z'
'-x, -y, -z'

loop_
_atom_site_label
_atom_site_type_symbol
_atom_site_fract_x
_atom_site_fract_y
_atom_site_fract_z
_atom_site_U_iso_or_equiv
_atom_site_adp_type
_atom_site_occupancy
_atom_site_site_symmetry_order
_atom_site_calc_flag
_atom_site_refinement_flags_posn
_atom_site_refinement_flags_adp
Ir1 Ir 0.59764(2) 0.59528(2) 0.36341(2) 0.02140(9) Uani 1 1 d . .
Si1 Si 0.37663(15) 0.46512(16) 0.24398(14) 0.0289(4) Uani 1 1 d . .
N1 N 0.7432(4) 0.4336(4) 0.3307(4) 0.0218(10) Uani 1 1 d . .
N2 N 0.4672(4) 0.7747(4) 0.3609(4) 0.0245(11) Uani 1 1 d . .
C1 C 0.7805(5) 0.3203(5) 0.4088(5) 0.0308(14) Uani 1 1 d . .
H1 H 0.7449 0.3159 0.484 0.037 Uiso 1 1 calc R U
C2 C 0.8690(6) 0.2108(6) 0.3820(6) 0.0393(16) Uani 1 1 d . .
H2 H 0.8927 0.1339 0.438 0.047 Uiso 1 1 calc R U
C3 C 0.9217(6) 0.2166(6) 0.2714(6) 0.0440(18) Uani 1 1 d . .
H3 H 0.9806 0.1432 0.2514 0.053 Uiso 1 1 calc R U
C4 C 0.8873(6) 0.3310(6) 0.1909(6) 0.0364(15) Uani 1 1 d . .
H4 H 0.9252 0.3363 0.1161 0.044 Uiso 1 1 calc R U
C5 C 0.7951(5) 0.4403(5) 0.2203(5) 0.0249(13) Uani 1 1 d . .
C6 C 0.7434(5) 0.5648(5) 0.1419(5) 0.0254(13) Uani 1 1 d . .
C7 C 0.7917(5) 0.5950(6) 0.0259(5) 0.0305(14) Uani 1 1 d . .
H7 H 0.8604 0.5334 -0.004 0.037 Uiso 1 1 calc R U
C8 C 0.7381(6) 0.7145(6) -0.0433(5) 0.0363(15) Uani 1 1 d . .
H8 H 0.7706 0.7343 -0.1199 0.044 Uiso 1 1 calc R U
C9 C 0.6351(6) 0.8059(6) 0.0019(5) 0.0328(15) Uani 1 1 d . .
H9 H 0.5986 0.8873 -0.0446 0.039 Uiso 1 1 calc R U
C10 C 0.5867(5) 0.7762(5) 0.1156(5) 0.0285(14) Uani 1 1 d . .
H10 H 0.5166 0.8385 0.1437 0.034 Uiso 1 1 calc R U
C11 C 0.6384(5) 0.6566(5) 0.1901(5) 0.0249(13) Uani 1 1 d . .
C12 C 0.3387(5) 0.8141(5) 0.3331(5) 0.0285(14) Uani 1 1 d . .
H12 H 0.3025 0.7538 0.3225 0.034 Uiso 1 1 calc R U
C13 C 0.2596(6) 0.9382(6) 0.3198(5) 0.0358(15) Uani 1 1 d . .
H13 H 0.1718 0.9618 0.2992 0.043 Uiso 1 1 calc R U
C14 C 0.3096(6) 1.0300(6) 0.3369(5) 0.0389(16) Uani 1 1 d . .
H14 H 0.2551 1.1143 0.3321 0.047 Uiso 1 1 calc R U
C15 C 0.4427(6) 0.9917(5) 0.3614(5) 0.0367(15) Uani 1 1 d . .
H15 H 0.4795 1.0515 0.3721 0.044 Uiso 1 1 calc R U
C16 C 0.5231(5) 0.8645(5) 0.3703(5) 0.0273(13) Uani 1 1 d . .
C17 C 0.6700(5) 0.8156(5) 0.3821(5) 0.0273(13) Uani 1 1 d . .
C18 C 0.7487(6) 0.8890(6) 0.3967(5) 0.0371(15) Uani 1 1 d . .
H18 H 0.7075 0.9738 0.4012 0.045 Uiso 1 1 calc R U
C19 C 0.8878(6) 0.8341(6) 0.4044(6) 0.0417(17) Uani 1 1 d . .
H19 H 0.9404 0.8823 0.4138 0.05 Uiso 1 1 calc R U
C20 C 0.9494(6) 0.7077(6) 0.3981(5) 0.0369(15) Uani 1 1 d . .
H20 H 1.0429 0.6715 0.4042 0.044 Uiso 1 1 calc R U
C21 C 0.8734(5) 0.6352(6) 0.3828(5) 0.0314(14) Uani 1 1 d . .
H21 H 0.9169 0.5508 0.3781 0.038 Uiso 1 1 calc R U
C22 C 0.7305(5) 0.6865(5) 0.3742(5) 0.0255(13) Uani 1 1 d . .
C23 C 0.5795(5) 0.5320(5) 0.5362(5) 0.0217(12) Uani 1 1 d . .
C24 C 0.4295(5) 0.5004(5) 0.3582(5) 0.0230(13) Uani 1 1 d . .
C25 C 0.2233(6) 0.4015(7) 0.3073(6) 0.0441(17) Uani 1 1 d . .
H25A H 0.1916 0.3815 0.2507 0.066 Uiso 1 1 calc R U
H25B H 0.2481 0.3245 0.3674 0.066 Uiso 1 1 calc R U
H25C H 0.1512 0.4657 0.3365 0.066 Uiso 1 1 calc R U
C26 C 0.5197(6) 0.3395(7) 0.1926(6) 0.055(2) Uani 1 1 d . .
H26A H 0.4932 0.3203 0.1329 0.082 Uiso 1 1 calc R U
H26B H 0.6003 0.3708 0.1649 0.082 Uiso 1 1 calc R U
H26C H 0.5397 0.2623 0.2534 0.082 Uiso 1 1 calc R U
C27 C 0.3302(8) 0.6114(7) 0.1255(6) 0.063(2) Uani 1 1 d . .
H27A H 0.3034 0.5887 0.068 0.094 Uiso 1 1 calc R U
H27B H 0.2549 0.6753 0.1524 0.094 Uiso 1 1 calc R U
H27C H 0.4083 0.646 0.0948 0.094 Uiso 1 1 calc R U
O1 O 0.8977(5) 0.9711(6) 0.9105(5) 0.0698(15) Uani 1 1 d . .
C28 C 0.7594(7) 1.0377(7) 1.0712(7) 0.065(2) Uani 1 1 d . .
H28A H 0.7504 0.9994 1.1512 0.097 Uiso 1 1 calc R U
H28B H 0.7864 1.1161 1.0545 0.097 Uiso 1 1 calc R U
H28C H 0.6726 1.0572 1.0446 0.097 Uiso 1 1 calc R U
C29 C 0.8666(7) 0.9449(7) 1.0138(7) 0.0509(19) Uani 1 1 d . .
C30 C 0.9394(6) 0.8204(6) 1.0886(6) 0.0499(18) Uani 1 1 d . .
H30A H 0.9014 0.8171 1.1658 0.075 Uiso 1 1 calc R U
H30B H 0.9276 0.7491 1.0695 0.075 Uiso 1 1 calc R U
H30C H 1.0358 0.8149 1.0788 0.075 Uiso 1 1 calc R U

loop_
_atom_site_aniso_label
_atom_site_aniso_U_11
_atom_site_aniso_U_22
_atom_site_aniso_U_33
_atom_site_aniso_U_23
_atom_site_aniso_U_13
_atom_site_aniso_U_12
Ir1 0.02156(13) 0.01809(13) 0.02571(15) -0.00783(10) -0.00253(9) -0.00538(8)
Si1 0.0313(9) 0.0314(9) 0.0304(10) -0.0118(8) -0.0049(7) -0.0128(7)
N1 0.022(2) 0.017(2) 0.026(3) -0.008(2) -0.003(2) -0.0027(19)
N2 0.025(2) 0.022(3) 0.027(3) -0.006(2) -0.005(2) -0.007(2)
C1 0.029(3) 0.029(3) 0.034(4) -0.014(3) 0.000(3) -0.003(3)
C2 0.040(4) 0.030(4) 0.042(5) -0.009(3) -0.010(3) 0.001(3)
C3 0.033(4) 0.036(4) 0.060(5) -0.023(4) -0.006(3) 0.007(3)
C4 0.035(3) 0.039(4) 0.036(4) -0.020(3) 0.002(3) -0.007(3)
C5 0.020(3) 0.026(3) 0.031(4) -0.012(3) -0.005(2) -0.004(2)
C6 0.022(3) 0.032(3) 0.026(4) -0.008(3) -0.002(2) -0.013(3)
C7 0.026(3) 0.035(4) 0.033(4) -0.018(3) 0.002(3) -0.007(3)
C8 0.039(4) 0.050(4) 0.025(4) -0.013(3) 0.000(3) -0.019(3)
C9 0.036(3) 0.034(4) 0.031(4) -0.004(3) -0.009(3) -0.014(3)
C10 0.026(3) 0.021(3) 0.039(4) -0.009(3) -0.004(3) -0.006(2)
C11 0.025(3) 0.027(3) 0.027(4) -0.004(3) -0.006(2) -0.015(2)
C12 0.032(3) 0.020(3) 0.035(4) -0.010(3) -0.002(3) -0.007(2)
C13 0.031(3) 0.037(4) 0.035(4) -0.009(3) -0.004(3) -0.003(3)
C14 0.051(4) 0.021(3) 0.035(4) -0.006(3) -0.004(3) 0.000(3)
C15 0.054(4) 0.020(3) 0.038(4) -0.008(3) -0.003(3) -0.015(3)
C16 0.031(3) 0.025(3) 0.026(4) -0.008(3) -0.002(2) -0.007(3)
C17 0.034(3) 0.027(3) 0.024(3) -0.008(3) 0.001(3) -0.015(3)
C18 0.054(4) 0.032(4) 0.034(4) -0.010(3) -0.003(3) -0.025(3)
C19 0.041(4) 0.051(4) 0.050(5) -0.018(4) -0.002(3) -0.034(3)
C20 0.034(3) 0.044(4) 0.042(4) -0.014(3) -0.007(3) -0.019(3)
C21 0.028(3) 0.031(3) 0.041(4) -0.017(3) -0.004(3) -0.010(3)
C22 0.029(3) 0.028(3) 0.021(3) -0.006(3) 0.000(2) -0.013(3)
C23 0.017(3) 0.017(3) 0.032(4) -0.010(3) 0.002(2) -0.006(2)
C24 0.021(3) 0.022(3) 0.027(4) -0.012(3) -0.002(2) -0.003(2)
C25 0.042(4) 0.056(4) 0.048(5) -0.032(4) 0.003(3) -0.018(3)
C26 0.046(4) 0.072(5) 0.071(6) -0.056(5) 0.005(4) -0.022(4)
C27 0.092(6) 0.067(5) 0.049(5) 0.002(4) -0.039(4) -0.044(5)
O1 0.087(4) 0.088(4) 0.049(4) -0.017(3) -0.004(3) -0.049(3)
C28 0.058(5) 0.045(5) 0.082(6) -0.014(4) 0.013(4) -0.017(4)
C29 0.054(4) 0.066(5) 0.050(5) -0.015(4) -0.004(4) -0.041(4)
C30 0.047(4) 0.044(4) 0.055(5) -0.005(4) -0.012(3) -0.013(3)

loop_
_atom_type_symbol
_atom_type_description
_atom_type_scat_dispersion_real
_atom_type_scat_dispersion_imag
_atom_type_scat_source
C C 0.0033 0.0016 'International Tables Vol C Tables 4.2.6.8 and 6.1.1.4'
H H 0 0 'International Tables Vol C Tables 4.2.6.8 and 6.1.1.4'
Ir Ir -1.4442 7.9887 'International Tables Vol C Tables 4.2.6.8 and 6.1.1.4'
N N 0.0061 0.0033 'International Tables Vol C Tables 4.2.6.8 and 6.1.1.4'
Si Si 0.0817 0.0704 'International Tables Vol C Tables 4.2.6.8 and 6.1.1.4'
O O 0.0106 0.006 'International Tables Vol C Tables 4.2.6.8 and 6.1.1.4'

loop_
_geom_angle_atom_site_label_1
_geom_angle_atom_site_label_2
_geom_angle_atom_site_label_3
_geom_angle
_geom_angle_site_symmetry_1
_geom_angle_site_symmetry_3
C22 Ir1 N2 79.97(19) . .
C22 Ir1 C23 86.4(2) . .
N2 Ir1 C23 94.29(18) . .
C22 Ir1 N1 96.69(19) . .
N2 Ir1 N1 167.60(17) . .
C23 Ir1 N1 97.42(18) . .
C22 Ir1 C11 88.5(2) . .
N2 Ir1 C11 88.5(2) . .
C23 Ir1 C11 173.68(18) . .
N1 Ir1 C11 79.5(2) . .
C22 Ir1 C24 175.42(19) . .
N2 Ir1 C24 96.03(17) . .
C23 Ir1 C24 91.8(2) . .
N1 Ir1 C24 87.69(17) . .
C11 Ir1 C24 93.60(19) . .
C22 Ir1 C23 148.5(2) . 2_666
N2 Ir1 C23 96.55(16) . 2_666
C23 Ir1 C23 62.5(2) . 2_666
N1 Ir1 C23 92.47(16) . 2_666
C11 Ir1 C23 122.89(19) . 2_666
C24 Ir1 C23 29.30(17) . 2_666
C24 Si1 C27 112.2(3) . .
C24 Si1 C26 108.8(3) . .
C27 Si1 C26 109.9(4) . .
C24 Si1 C25 106.3(3) . .
C27 Si1 C25 109.6(3) . .
C26 Si1 C25 110.0(3) . .
C1 N1 C5 118.8(4) . .
C1 N1 Ir1 124.3(4) . .
C5 N1 Ir1 116.6(3) . .
C12 N2 C16 118.6(5) . .
C12 N2 Ir1 124.0(4) . .
C16 N2 Ir1 116.5(3) . .
N1 C1 C2 122.6(6) . .
N1 C1 H1 118.7 . .
C2 C1 H1 118.7 . .
C3 C2 C1 119.1(6) . .
C3 C2 H2 120.5 . .
C1 C2 H2 120.5 . .
C4 C3 C2 119.4(6) . .
C4 C3 H3 120.3 . .
C2 C3 H3 120.3 . .
C3 C4 C5 120.4(6) . .
C3 C4 H4 119.8 . .
C5 C4 H4 119.8 . .
N1 C5 C4 119.7(5) . .
N1 C5 C6 114.6(5) . .
C4 C5 C6 125.6(5) . .
C7 C6 C11 121.1(5) . .
C7 C6 C5 123.5(5) . .
C11 C6 C5 115.4(5) . .
C8 C7 C6 120.5(5) . .
C8 C7 H7 119.8 . .
C6 C7 H7 119.8 . .
C7 C8 C9 119.5(6) . .
C7 C8 H8 120.3 . .
C9 C8 H8 120.3 . .
C10 C9 C8 120.2(6) . .
C10 C9 H9 119.9 . .
C8 C9 H9 119.9 . .
C9 C10 C11 122.7(5) . .
C9 C10 H10 118.6 . .
C11 C10 H10 118.6 . .
C10 C11 C6 116.0(5) . .
C10 C11 Ir1 130.1(4) . .
C6 C11 Ir1 113.7(4) . .
N2 C12 C13 122.7(5) . .
N2 C12 H12 118.6 . .
C13 C12 H12 118.6 . .
C12 C13 C14 120.1(5) . .
C12 C13 H13 120 . .
C14 C13 H13 120 . .
C15 C14 C13 117.6(5) . .
C15 C14 H14 121.2 . .
C13 C14 H14 121.2 . .
C14 C15 C16 120.8(6) . .
C14 C15 H15 119.6 . .
C16 C15 H15 119.6 . .
N2 C16 C15 119.8(5) . .
N2 C16 C17 113.9(5) . .
C15 C16 C17 126.1(5) . .
C18 C17 C22 121.4(5) . .
C18 C17 C16 124.2(5) . .
C22 C17 C16 114.4(5) . .
C19 C18 C17 119.4(6) . .
C19 C18 H18 120.3 . .
C17 C18 H18 120.3 . .
C18 C19 C20 120.5(5) . .
C18 C19 H19 119.8 . .
C20 C19 H19 119.8 . .
C21 C20 C19 120.7(5) . .
C21 C20 H20 119.7 . .
C19 C20 H20 119.7 . .
C20 C21 C22 121.4(5) . .
C20 C21 H21 119.3 . .
C22 C21 H21 119.3 . .
C21 C22 C17 116.7(5) . .
C21 C22 Ir1 128.2(4) . .
C17 C22 Ir1 115.0(4) . .
C24 C23 Ir1 176.4(5) 2_666 .
C24 C23 Ir1 65.6(3) 2_666 2_666
Ir1 C23 Ir1 117.5(2) . 2_666
C23 C24 Si1 140.4(5) 2_666 .
C23 C24 Ir1 85.1(3) 2_666 .
Si1 C24 Ir1 133.1(3) . .
Si1 C25 H25A 109.5 . .
Si1 C25 H25B 109.5 . .
H25A C25 H25B 109.5 . .
Si1 C25 H25C 109.5 . .
H25A C25 H25C 109.5 . .
H25B C25 H25C 109.5 . .
Si1 C26 H26A 109.5 . .
Si1 C26 H26B 109.5 . .
H26A C26 H26B 109.5 . .
Si1 C26 H26C 109.5 . .
H26A C26 H26C 109.5 . .
H26B C26 H26C 109.5 . .
Si1 C27 H27A 109.5 . .
Si1 C27 H27B 109.5 . .
H27A C27 H27B 109.5 . .
Si1 C27 H27C 109.5 . .
H27A C27 H27C 109.5 . .
H27B C27 H27C 109.5 . .
C29 C28 H28A 109.5 . .
C29 C28 H28B 109.5 . .
H28A C28 H28B 109.5 . .
C29 C28 H28C 109.5 . .
H28A C28 H28C 109.5 . .
H28B C28 H28C 109.5 . .
O1 C29 C30 121.3(7) . .
O1 C29 C28 122.2(7) . .
C30 C29 C28 116.4(7) . .
C29 C30 H30A 109.5 . .
C29 C30 H30B 109.5 . .
H30A C30 H30B 109.5 . .
C29 C30 H30C 109.5 . .
H30A C30 H30C 109.5 . .
H30B C30 H30C 109.5 . .

loop_
_geom_bond_atom_site_label_1
_geom_bond_atom_site_label_2
_geom_bond_distance
_geom_bond_site_symmetry_2
Ir1 C22 2.009(5) .
Ir1 N2 2.039(4) .
Ir1 C23 2.052(6) .
Ir1 N1 2.055(4) .
Ir1 C11 2.063(6) .
Ir1 C24 2.335(5) .
Ir1 C23 2.555(5) 2_666
Si1 C24 1.839(6) .
Si1 C27 1.853(7) .
Si1 C26 1.855(6) .
Si1 C25 1.862(6) .
N1 C1 1.345(7) .
N1 C5 1.365(7) .
N2 C12 1.345(7) .
N2 C16 1.364(7) .
C1 C2 1.375(8) .
C1 H1 0.93 .
C2 C3 1.370(9) .
C2 H2 0.93 .
C3 C4 1.363(9) .
C3 H3 0.93 .
C4 C5 1.398(7) .
C4 H4 0.93 .
C5 C6 1.452(7) .
C6 C7 1.406(8) .
C6 C11 1.419(7) .
C7 C8 1.371(8) .
C7 H7 0.93 .
C8 C9 1.388(8) .
C8 H8 0.93 .
C9 C10 1.381(8) .
C9 H9 0.93 .
C10 C11 1.395(7) .
C10 H10 0.93 .
C12 C13 1.357(7) .
C12 H12 0.93 .
C13 C14 1.387(8) .
C13 H13 0.93 .
C14 C15 1.375(8) .
C14 H14 0.93 .
C15 C16 1.395(7) .
C15 H15 0.93 .
C16 C17 1.462(7) .
C17 C18 1.407(7) .
C17 C22 1.419(8) .
C18 C19 1.381(8) .
C18 H18 0.93 .
C19 C20 1.386(8) .
C19 H19 0.93 .
C20 C21 1.380(8) .
C20 H20 0.93 .
C21 C22 1.417(7) .
C21 H21 0.93 .
C23 C24 1.255(7) 2_666
C23 Ir1 2.555(5) 2_666
C24 C23 1.255(7) 2_666
C25 H25A 0.96 .
C25 H25B 0.96 .
C25 H25C 0.96 .
C26 H26A 0.96 .
C26 H26B 0.96 .
C26 H26C 0.96 .
C27 H27A 0.96 .
C27 H27B 0.96 .
C27 H27C 0.96 .
O1 C29 1.233(8) .
C28 C29 1.496(10) .
C28 H28A 0.96 .
C28 H28B 0.96 .
C28 H28C 0.96 .
C29 C30 1.492(9) .
C30 H30A 0.96 .
C30 H30B 0.96 .
C30 H30C 0.96 .
